data_2242238
loop_
_publ_author_name
'Pe\~na-Sol\'orzano, Diana'
'K\"onig, Burkhard'
'Sierra, Cesar A.'
'Ochoa-Puentes, Cristian'

_publ_section_title
;
 Crystal structures of three
 <i>N</i>-(3-acetylphenyl)quinoline-2-carboxamides
;
_journal_coeditor_code LH5839
_journal_issue 6
_journal_name_full 'Acta Crystallographica Section E'
_journal_page_first 804
_journal_page_last 808
_journal_paper_doi 10.1107/S2056989017006272
_journal_volume 73
_journal_year 2017
_chemical_formula_moiety 'C20 H14 N2 O2'
_chemical_formula_sum 'C20 H14 N2 O2'
_chemical_formula_weight 314.33
_chemical_name_systematic
;
<i>N</i>-(5-Acetyl-2-ethynylphenyl)quinoline-2-carboxamide
;
_space_group_crystal_system triclinic
_space_group_IT_number 2
_space_group_name_Hall '-P 1'
_space_group_name_H-M_alt 'P -1'
_symmetry_space_group_name_Hall '-P 1'
_symmetry_space_group_name_H-M 'P -1'
_atom_sites_solution_hydrogens geom
_audit_creation_method
;
OLEX2 1.2-alpha
(compiled 2015.11.10 svn.r3248 for OlexSys, GUI svn.r5133)
;
_cell_angle_alpha 92.734(5)
_cell_angle_beta 100.608(6)
_cell_angle_gamma 108.989(6)
_cell_formula_units_Z 2
_cell_length_a 7.3075(6)
_cell_length_b 8.2605(4)
_cell_length_c 13.8196(9)
_cell_measurement_reflns_used 5519
_cell_measurement_temperature 123.00(10)
_cell_measurement_theta_max 32.0120
_cell_measurement_theta_min 3.0630
_cell_volume 770.11(10)
_computing_cell_refinement
;
CrysAlis PRO (Rigaku OD, 2015)
;
_computing_data_collection
;
CrysAlis PRO (Rigaku OD, 2015)
;
_computing_data_reduction
;
CrysAlis PRO (Rigaku OD, 2015)
;
_computing_molecular_graphics
;
<i>OLEX2</i> (Dolomanov <i>et al.</i>,  2009)
;
_computing_publication_material
;
<i>OLEX2</i> (Dolomanov <i>et al.</i>,  2009)
;
_computing_structure_refinement
;
SHELXL2014 (Sheldrick, 2015b)
;
_computing_structure_solution
;
SHELXT (Sheldrick, 2015a)
;
_diffrn_ambient_temperature 123.00(10)
_diffrn_detector_area_resol_mean 7.9851
_diffrn_measured_fraction_theta_full 0.998
_diffrn_measured_fraction_theta_max 0.940
_diffrn_measurement_device 'four-circle diffractometer'
_diffrn_measurement_device_type 'Agilent SuperNova Single source at offset, Eos'
_diffrn_measurement_method '\w scans'
_diffrn_radiation_monochromator mirror
_diffrn_radiation_type MoK\a
_diffrn_radiation_wavelength 0.71073
_diffrn_reflns_av_R_equivalents 0.0596
_diffrn_reflns_limit_h_max 10
_diffrn_reflns_limit_h_min -10
_diffrn_reflns_limit_k_max 12
_diffrn_reflns_limit_k_min -12
_diffrn_reflns_limit_l_max 20
_diffrn_reflns_limit_l_min -20
_diffrn_reflns_number 20693
_diffrn_reflns_theta_full 26.000
_diffrn_reflns_theta_max 32.337
_diffrn_reflns_theta_min 3.016
_exptl_absorpt_coefficient_mu 0.089
_exptl_absorpt_correction_T_max 0.996
_exptl_absorpt_correction_T_min 0.987
_exptl_absorpt_correction_type analytical
_exptl_absorpt_process_details
;
[CrysAlis PRO (Rigaku OD, 2015), based on expressions
derived by Clark & Reid (1995)]
;
_exptl_crystal_colour colourless
_exptl_crystal_density_diffrn 1.356
_exptl_crystal_description block
_exptl_crystal_F_000 328
_exptl_crystal_size_max 0.189
_exptl_crystal_size_mid 0.082
_exptl_crystal_size_min 0.049
_refine_diff_density_max 0.419
_refine_diff_density_min -0.258
_refine_ls_extinction_method none
_refine_ls_goodness_of_fit_ref 1.044
_refine_ls_hydrogen_treatment constr
_refine_ls_matrix_type full
_refine_ls_number_parameters 218
_refine_ls_number_reflns 5173
_refine_ls_number_restraints 0
_refine_ls_restrained_S_all 1.044
_refine_ls_R_factor_all 0.0802
_refine_ls_R_factor_gt 0.0558
_refine_ls_shift/su_max 0.000
_refine_ls_shift/su_mean 0.000
_refine_ls_structure_factor_coef Fsqd
_refine_ls_weighting_details 'w=1/[\s^2^(Fo^2^)+(0.0577P)^2^+0.2820P] where P=(Fo^2^+2Fc^2^)/3'
_refine_ls_weighting_scheme calc
_refine_ls_wR_factor_gt 0.1369
_refine_ls_wR_factor_ref 0.1507
_reflns_number_gt 3687
_reflns_number_total 5173
_reflns_threshold_expression 'I > 2\s(I)'
_cod_data_source_file lh5839sup1.cif
_cod_data_source_block III
_cod_database_code 2242238
_shelx_space_group_comment
;
The symmetry employed for this shelxl refinement is uniquely defined
by the following loop, which should always be used as a source of
symmetry information in preference to the above space-group names.
They are only intended as comments.
;

loop_
_space_group_symop_operation_xyz
'x, y, z'
'-x, -y, -z'

loop_
_atom_site_type_symbol
_atom_site_label
_atom_site_fract_x
_atom_site_fract_y
_atom_site_fract_z
_atom_site_U_iso_or_equiv
_atom_site_adp_type
_atom_site_calc_flag
_atom_site_occupancy
O O2 0.81853(17) 0.81639(13) 0.58241(8) 0.0298(3) Uani d 1
O O1 0.69300(18) 0.80001(15) 1.00770(8) 0.0344(3) Uani d 1
N N1 0.73126(17) 0.52751(15) 0.59954(8) 0.0204(2) Uani d 1
H H1 0.7132 0.4296 0.5678 0.025 Uiso calc 1
N N2 0.76917(16) 0.45956(15) 0.41516(8) 0.0204(2) Uani d 1
C C11 0.7866(2) 0.66691(18) 0.54929(10) 0.0211(3) Uani d 1
C C16 0.78375(19) 0.41914(18) 0.32020(10) 0.0205(3) Uani d 1
C C8 0.6340(2) 0.49494(18) 0.88964(10) 0.0225(3) Uani d 1
H H8 0.6117 0.4859 0.9536 0.027 Uiso calc 1
C C3 0.69438(19) 0.65661(18) 0.85563(9) 0.0199(3) Uani d 1
C C9 0.6242(2) 0.20816(18) 0.66981(10) 0.0235(3) Uani d 1
C C4 0.72565(19) 0.67055(17) 0.75912(9) 0.0201(3) Uani d 1
H H4 0.7637 0.7782 0.7364 0.024 Uiso calc 1
C C6 0.64210(19) 0.36039(17) 0.73190(9) 0.0200(3) Uani d 1
C C5 0.69995(19) 0.52316(17) 0.69665(9) 0.0190(3) Uani d 1
C C15 0.8349(2) 0.54711(19) 0.25516(10) 0.0226(3) Uani d 1
C C12 0.80629(19) 0.62324(17) 0.44536(9) 0.0198(3) Uani d 1
C C2 0.7259(2) 0.81339(19) 0.92427(10) 0.0238(3) Uani d 1
C C13 0.8613(2) 0.75994(18) 0.38704(10) 0.0235(3) Uani d 1
H H13 0.8881 0.8734 0.4126 0.028 Uiso calc 1
C C7 0.6074(2) 0.34872(18) 0.82831(10) 0.0227(3) Uani d 1
H H7 0.5661 0.2413 0.8511 0.027 Uiso calc 1
C C17 0.7457(2) 0.24391(19) 0.28605(11) 0.0264(3) Uani d 1
H H17 0.7138 0.1593 0.3282 0.032 Uiso calc 1
C C10 0.6224(2) 0.0885(2) 0.61968(12) 0.0305(3) Uani d 1
H H10 0.6210 -0.0063 0.5800 0.037 Uiso calc 1
C C14 0.8738(2) 0.72010(19) 0.29172(10) 0.0249(3) Uani d 1
H H14 0.9079 0.8069 0.2511 0.030 Uiso calc 1
C C20 0.8445(2) 0.4964(2) 0.15714(10) 0.0283(3) Uani d 1
H H20 0.8776 0.5790 0.1140 0.034 Uiso calc 1
C C18 0.7560(2) 0.2000(2) 0.19069(12) 0.0309(3) Uani d 1
H H18 0.7302 0.0851 0.1685 0.037 Uiso calc 1
C C19 0.8051(2) 0.3267(2) 0.12586(11) 0.0315(3) Uani d 1
H H19 0.8108 0.2945 0.0614 0.038 Uiso calc 1
C C1 0.8052(3) 0.9875(2) 0.89000(11) 0.0326(4) Uani d 1
H H1A 0.8080 1.0748 0.9392 0.049 Uiso calc 1
H H1B 0.7214 0.9926 0.8288 0.049 Uiso calc 1
H H1C 0.9369 1.0066 0.8801 0.049 Uiso calc 1

loop_
_atom_site_aniso_label
_atom_site_aniso_U_11
_atom_site_aniso_U_22
_atom_site_aniso_U_33
_atom_site_aniso_U_12
_atom_site_aniso_U_13
_atom_site_aniso_U_23
O2 0.0459(7) 0.0218(5) 0.0232(5) 0.0113(5) 0.0114(5) 0.0015(4)
O1 0.0440(7) 0.0339(6) 0.0211(5) 0.0056(5) 0.0126(5) -0.0035(4)
N1 0.0256(6) 0.0189(5) 0.0162(5) 0.0063(4) 0.0057(4) 0.0002(4)
N2 0.0197(5) 0.0215(5) 0.0187(5) 0.0054(4) 0.0043(4) 0.0001(4)
C11 0.0238(6) 0.0227(6) 0.0167(6) 0.0079(5) 0.0042(5) 0.0012(5)
C16 0.0180(6) 0.0240(7) 0.0180(6) 0.0060(5) 0.0034(5) -0.0014(5)
C8 0.0225(6) 0.0279(7) 0.0173(6) 0.0077(5) 0.0062(5) 0.0034(5)
C3 0.0189(6) 0.0236(6) 0.0161(5) 0.0064(5) 0.0032(5) -0.0011(5)
C9 0.0234(7) 0.0252(7) 0.0224(6) 0.0072(5) 0.0071(5) 0.0070(5)
C4 0.0207(6) 0.0211(6) 0.0173(6) 0.0055(5) 0.0039(5) 0.0012(5)
C6 0.0195(6) 0.0214(6) 0.0186(6) 0.0061(5) 0.0041(5) 0.0015(5)
C5 0.0182(6) 0.0231(6) 0.0158(5) 0.0067(5) 0.0047(4) 0.0026(5)
C15 0.0192(6) 0.0308(7) 0.0164(6) 0.0072(5) 0.0031(5) 0.0014(5)
C12 0.0201(6) 0.0217(6) 0.0165(5) 0.0058(5) 0.0036(5) 0.0006(5)
C2 0.0241(7) 0.0273(7) 0.0184(6) 0.0083(6) 0.0027(5) -0.0022(5)
C13 0.0280(7) 0.0209(6) 0.0196(6) 0.0057(5) 0.0045(5) 0.0016(5)
C7 0.0238(7) 0.0225(6) 0.0219(6) 0.0066(5) 0.0071(5) 0.0044(5)
C17 0.0250(7) 0.0247(7) 0.0278(7) 0.0068(6) 0.0061(6) -0.0023(5)
C10 0.0358(8) 0.0276(7) 0.0272(7) 0.0098(6) 0.0065(6) 0.0020(6)
C14 0.0266(7) 0.0266(7) 0.0202(6) 0.0059(6) 0.0066(5) 0.0063(5)
C20 0.0256(7) 0.0418(9) 0.0177(6) 0.0119(6) 0.0048(5) 0.0020(6)
C18 0.0285(8) 0.0317(8) 0.0302(8) 0.0103(6) 0.0038(6) -0.0090(6)
C19 0.0295(8) 0.0453(9) 0.0197(6) 0.0152(7) 0.0037(6) -0.0059(6)
C1 0.0483(10) 0.0241(7) 0.0223(7) 0.0107(7) 0.0044(6) -0.0023(6)

loop_
_atom_type_symbol
_atom_type_description
_atom_type_scat_dispersion_real
_atom_type_scat_dispersion_imag
_atom_type_scat_source
C C 0.0033 0.0016 'International Tables Vol C Tables 4.2.6.8 and 6.1.1.4'
H H 0.0000 0.0000 'International Tables Vol C Tables 4.2.6.8 and 6.1.1.4'
N N 0.0061 0.0033 'International Tables Vol C Tables 4.2.6.8 and 6.1.1.4'
O O 0.0106 0.0060 'International Tables Vol C Tables 4.2.6.8 and 6.1.1.4'

loop_
_exptl_crystal_face_index_h
_exptl_crystal_face_index_k
_exptl_crystal_face_index_l
_exptl_crystal_face_perp_dist
0 11 -5 0.0705
0 -11 5 0.0738
-9 -1 2 0.0411
9 1 -2 0.0411
1 -1 -19 0.0246
-1 1 19 0.0246
-10 4 1 0.0706
10 -4 -1 0.0706
0 8 12 0.0445

loop_
_geom_angle_atom_site_label_1
_geom_angle_atom_site_label_2
_geom_angle_atom_site_label_3
_geom_angle
C11 N1 H1 115.9
C11 N1 C5 128.21(12)
C5 N1 H1 115.9
C12 N2 C16 117.64(12)
O2 C11 N1 125.11(12)
O2 C11 C12 121.14(12)
N1 C11 C12 113.75(11)
N2 C16 C15 121.91(12)
N2 C16 C17 118.75(13)
C17 C16 C15 119.33(12)
C3 C8 H8 120.0
C7 C8 H8 120.0
C7 C8 C3 119.98(12)
C8 C3 C4 120.17(12)
C8 C3 C2 118.92(12)
C4 C3 C2 120.92(12)
C10 C9 C6 175.76(16)
C3 C4 H4 119.9
C3 C4 C5 120.21(12)
C5 C4 H4 119.9
C5 C6 C9 119.94(12)
C7 C6 C9 120.52(12)
C7 C6 C5 119.51(12)
N1 C5 C6 117.23(12)
C4 C5 N1 123.36(12)
C4 C5 C6 119.41(12)
C14 C15 C16 117.90(12)
C14 C15 C20 122.96(14)
C20 C15 C16 119.14(13)
N2 C12 C11 117.50(12)
N2 C12 C13 124.71(12)
C13 C12 C11 117.78(12)
O1 C2 C3 120.60(13)
O1 C2 C1 120.68(13)
C3 C2 C1 118.69(12)
C12 C13 H13 121.0
C14 C13 C12 117.90(13)
C14 C13 H13 121.0
C8 C7 C6 120.69(13)
C8 C7 H7 119.7
C6 C7 H7 119.7
C16 C17 H17 120.1
C18 C17 C16 119.78(14)
C18 C17 H17 120.1
C9 C10 H10 180.0
C15 C14 H14 120.0
C13 C14 C15 119.92(13)
C13 C14 H14 120.0
C15 C20 H20 119.8
C19 C20 C15 120.33(15)
C19 C20 H20 119.8
C17 C18 H18 119.5
C17 C18 C19 120.92(14)
C19 C18 H18 119.5
C20 C19 C18 120.49(14)
C20 C19 H19 119.8
C18 C19 H19 119.8
C2 C1 H1A 109.5
C2 C1 H1B 109.5
C2 C1 H1C 109.5
H1A C1 H1B 109.5
H1A C1 H1C 109.5
H1B C1 H1C 109.5

loop_
_geom_bond_atom_site_label_1
_geom_bond_atom_site_label_2
_geom_bond_distance
O2 C11 1.2279(17)
O1 C2 1.2231(17)
N1 H1 0.8600
N1 C11 1.3595(18)
N1 C5 1.4025(16)
N2 C16 1.3704(17)
N2 C12 1.3197(17)
C11 C12 1.5082(18)
C16 C15 1.422(2)
C16 C17 1.421(2)
C8 H8 0.9300
C8 C3 1.397(2)
C8 C7 1.3799(19)
C3 C4 1.3979(18)
C3 C2 1.4962(19)
C9 C6 1.4435(19)
C9 C10 1.175(2)
C4 H4 0.9300
C4 C5 1.3979(18)
C6 C5 1.4115(18)
C6 C7 1.4033(18)
C15 C14 1.411(2)
C15 C20 1.4195(19)
C12 C13 1.4130(19)
C2 C1 1.501(2)
C13 H13 0.9300
C13 C14 1.3692(19)
C7 H7 0.9300
C17 H17 0.9300
C17 C18 1.372(2)
C10 H10 0.9300
C14 H14 0.9300
C20 H20 0.9300
C20 C19 1.367(2)
C18 H18 0.9300
C18 C19 1.411(2)
C19 H19 0.9300
C1 H1A 0.9600
C1 H1B 0.9600
C1 H1C 0.9600

loop_
_geom_hbond_atom_site_label_D
_geom_hbond_atom_site_label_H
_geom_hbond_atom_site_label_A
_geom_hbond_site_symmetry_A
_geom_hbond_distance_DH
_geom_hbond_distance_HA
_geom_hbond_distance_DA
_geom_hbond_angle_DHA
N1 H1 N2 1_555 0.86 2.23 2.666(2) 111
C10 H10 O2 1_545 0.93 2.36 3.103(2) 136

loop_
_geom_torsion_atom_site_label_1
_geom_torsion_atom_site_label_2
_geom_torsion_atom_site_label_3
_geom_torsion_atom_site_label_4
_geom_torsion
O2 C11 C12 N2 -179.91(13)
O2 C11 C12 C13 -0.5(2)
N1 C11 C12 N2 -0.07(18)
N1 C11 C12 C13 179.34(12)
N2 C16 C15 C14 0.9(2)
N2 C16 C15 C20 -179.00(12)
N2 C16 C17 C18 178.87(13)
N2 C12 C13 C14 1.2(2)
C11 N1 C5 C4 -1.0(2)
C11 N1 C5 C6 179.84(13)
C11 C12 C13 C14 -178.19(12)
C16 N2 C12 C11 178.94(11)
C16 N2 C12 C13 -0.4(2)
C16 C15 C14 C13 -0.1(2)
C16 C15 C20 C19 -0.1(2)
C16 C17 C18 C19 0.4(2)
C8 C3 C4 C5 -1.1(2)
C8 C3 C2 O1 -2.4(2)
C8 C3 C2 C1 175.51(13)
C3 C8 C7 C6 0.5(2)
C3 C4 C5 N1 -179.10(12)
C3 C4 C5 C6 0.04(19)
C9 C6 C5 N1 2.14(18)
C9 C6 C5 C4 -177.04(12)
C9 C6 C7 C8 176.73(13)
C4 C3 C2 O1 177.96(13)
C4 C3 C2 C1 -4.1(2)
C5 N1 C11 O2 -0.2(2)
C5 N1 C11 C12 180.00(12)
C5 C6 C7 C8 -1.6(2)
C15 C16 C17 C18 -0.9(2)
C15 C20 C19 C18 -0.5(2)
C12 N2 C16 C15 -0.63(19)
C12 N2 C16 C17 179.63(12)
C12 C13 C14 C15 -0.8(2)
C2 C3 C4 C5 178.53(12)
C7 C8 C3 C4 0.8(2)
C7 C8 C3 C2 -178.82(13)
C7 C6 C5 N1 -179.53(12)
C7 C6 C5 C4 1.28(19)
C17 C16 C15 C14 -179.36(13)
C17 C16 C15 C20 0.7(2)
C17 C18 C19 C20 0.3(2)
C14 C15 C20 C19 -179.97(14)
C20 C15 C14 C13 179.78(13)

_cod_database_fobs_code 2242238
